data_7704283
loop_
_publ_author_name
'Feng, Xun'
'Shang, Yapei'
'Zhang, Heng'
'Liu, Xinfang'
'Wang, Xinyi'
'Chen, Nan'
'Wang, Liya'
'Li, Zhongjun'

_publ_section_title
;
 Multi-functional lanthanide-CPs based on tricarboxylphenyl terpyridyl
 ligand as ratiometric luminescent thermometer and highly sensitive ion
 sensor with turn on/off effect.
;
_journal_issue 15
_journal_name_full 'Dalton transactions (Cambridge, England : 2003)'
_journal_page_first 4741
_journal_page_last 4750
_journal_paper_doi 10.1039/d0dt00310g
_journal_volume 49
_journal_year 2020
_chemical_formula_moiety 'C24 H16 N3 O8 Sm'
_chemical_formula_sum 'C24 H16 N3 O8 Sm'
_chemical_formula_weight 624.75
_space_group_crystal_system monoclinic
_space_group_IT_number 14
_space_group_name_Hall '-P 2ybc'
_space_group_name_H-M_alt 'P 1 21/c 1'
_atom_sites_solution_hydrogens mixed
_atom_sites_solution_primary iterative
_audit_creation_date 2019-06-11
_audit_creation_method
;
Olex2 1.2-alpha
(compiled 2018.07.26 svn.r3523 for OlexSys, GUI svn.r5532)
;
_audit_update_record
;
2019-10-29 deposited with the CCDC.	2020-03-09 downloaded from the CCDC.
;
_cell_angle_alpha 90
_cell_angle_beta 95.145(2)
_cell_angle_gamma 90
_cell_formula_units_Z 4
_cell_length_a 10.7541(3)
_cell_length_b 12.3686(4)
_cell_length_c 18.2242(4)
_cell_measurement_reflns_used 4917
_cell_measurement_temperature 293(2)
_cell_measurement_theta_max 27.5650
_cell_measurement_theta_min 3.7960
_cell_volume 2414.29(12)
_computing_cell_refinement 'CrysAlisPro 1.171.39.46 (Rigaku OD, 2018)'
_computing_data_collection 'CrysAlisPro 1.171.39.46 (Rigaku OD, 2018)'
_computing_data_reduction 'CrysAlisPro 1.171.39.46 (Rigaku OD, 2018)'
_computing_molecular_graphics 'Olex2 (Dolomanov et al., 2009)'
_computing_publication_material 'Olex2 (Dolomanov et al., 2009)'
_computing_structure_refinement 'ShelXL (Sheldrick, 2015)'
_computing_structure_solution 'olex2.solve (Bourhis et al., 2015)'
_diffrn_ambient_temperature 293(2)
_diffrn_detector 'CCD plate'
_diffrn_detector_area_resol_mean 8.0584
_diffrn_detector_type EosS2
_diffrn_measured_fraction_theta_full 0.997
_diffrn_measured_fraction_theta_max 0.839
_diffrn_measurement_details
;
List of Runs (angles in degrees, time in seconds):

  # Type    Start    End  Width  t~exp~   \w     \q     \k     \f   Frames
#--------------------------------------------------------------------------
  1  \w     19.00  52.00   1.00    6.00    --  -13.80  77.00-180.00   33
  2  \w    -24.00  51.00   1.00    6.00    --  -13.80  77.00 -30.00   75
  3  \w    -11.00  82.00   1.00    6.00    --   14.82  77.00  90.00   93
  4  \w     53.00  78.00   1.00    6.00    --   14.82  77.00 -60.00   25
;
_diffrn_measurement_device 'four-circle diffractometer'
_diffrn_measurement_device_type 'SuperNova, Single source at offset/far, EosS2'
_diffrn_measurement_method '\w scans'
_diffrn_orient_matrix_type 'CrysAlisPro convention (1999,Acta A55,543-557)'
_diffrn_orient_matrix_UB_11 0.0301291000
_diffrn_orient_matrix_UB_12 -0.0045428000
_diffrn_orient_matrix_UB_13 -0.0329229000
_diffrn_orient_matrix_UB_21 0.0583973000
_diffrn_orient_matrix_UB_22 -0.0058246000
_diffrn_orient_matrix_UB_23 0.0210089000
_diffrn_orient_matrix_UB_31 -0.0083686000
_diffrn_orient_matrix_UB_32 -0.0568805000
_diffrn_orient_matrix_UB_33 0.0004712000
_diffrn_radiation_monochromator mirror
_diffrn_radiation_probe x-ray
_diffrn_radiation_type MoK\a
_diffrn_radiation_wavelength 0.71073
_diffrn_reflns_av_R_equivalents 0.0395
_diffrn_reflns_av_unetI/netI 0.0636
_diffrn_reflns_Laue_measured_fraction_full 0.997
_diffrn_reflns_Laue_measured_fraction_max 0.839
_diffrn_reflns_limit_h_max 12
_diffrn_reflns_limit_h_min -14
_diffrn_reflns_limit_k_max 16
_diffrn_reflns_limit_k_min -14
_diffrn_reflns_limit_l_max 21
_diffrn_reflns_limit_l_min -23
_diffrn_reflns_number 11153
_diffrn_reflns_point_group_measured_fraction_full 0.997
_diffrn_reflns_point_group_measured_fraction_max 0.839
_diffrn_reflns_theta_full 25.242
_diffrn_reflns_theta_max 28.343
_diffrn_reflns_theta_min 3.480
_diffrn_source 'micro-focus sealed X-ray tube'
_diffrn_source_type 'SuperNova (Mo) X-ray Source'
_exptl_absorpt_coefficient_mu 2.486
_exptl_absorpt_correction_T_max 1.00000
_exptl_absorpt_correction_T_min 0.69874
_exptl_absorpt_correction_type multi-scan
_exptl_absorpt_process_details
;
CrysAlisPro 1.171.39.46 (Rigaku Oxford Diffraction, 2018)
Empirical absorption correction using spherical harmonics,
 implemented in SCALE3 ABSPACK scaling algorithm.
;
_exptl_crystal_colour 'clear light yellow'
_exptl_crystal_colour_lustre clear
_exptl_crystal_colour_modifier light
_exptl_crystal_colour_primary yellow
_exptl_crystal_density_diffrn 1.719
_exptl_crystal_description block
_exptl_crystal_F_000 1228
_exptl_crystal_size_max 0.26
_exptl_crystal_size_mid 0.18
_exptl_crystal_size_min 0.12
_refine_diff_density_max 0.785
_refine_diff_density_min -0.802
_refine_diff_density_rms 0.128
_refine_ls_extinction_method none
_refine_ls_goodness_of_fit_ref 1.032
_refine_ls_hydrogen_treatment constr
_refine_ls_matrix_type full
_refine_ls_number_parameters 327
_refine_ls_number_reflns 5063
_refine_ls_number_restraints 0
_refine_ls_restrained_S_all 1.032
_refine_ls_R_factor_all 0.0509
_refine_ls_R_factor_gt 0.0385
_refine_ls_shift/su_max 0.002
_refine_ls_shift/su_mean 0.000
_refine_ls_structure_factor_coef Fsqd
_refine_ls_weighting_details 'w=1/[\s^2^(Fo^2^)+(0.0274P)^2^+0.6717P] where P=(Fo^2^+2Fc^2^)/3'
_refine_ls_weighting_scheme calc
_refine_ls_wR_factor_gt 0.0743
_refine_ls_wR_factor_ref 0.0804
_reflns_Friedel_coverage 0.000
_reflns_number_gt 4168
_reflns_number_total 5063
_reflns_threshold_expression 'I > 2\s(I)'
_cod_data_source_file d0dt00310g2.cif
_cod_data_source_block l71-sm_sq
_cod_database_code 7704283
_shelx_shelxl_version_number 2014/7
_chemical_oxdiff_formula 'C  H N O Sm'
_shelx_space_group_comment
;
The symmetry employed for this shelxl refinement is uniquely defined
by the following loop, which should always be used as a source of
symmetry information in preference to the above space-group names.
They are only intended as comments.
;
_shelx_estimated_absorpt_t_max 0.755
_shelx_estimated_absorpt_t_min 0.564
_reflns_odcompleteness_completeness 99.63
_reflns_odcompleteness_iscentric 1
_reflns_odcompleteness_theta 25.30
_olex2_refinement_description
;
1. Fixed Uiso
 At 1.2 times of:
  All C(H) groups
 At 1.5 times of:
  All O(H,H) groups
2.a Rotating group:
 O8(H8A,H8B), O7(H7A,H7B)
2.b Aromatic/amide H refined with riding coordinates:
 C2(H2), C6(H6), C11(H11), C14(H14), C15(H15), C16(H16), C17(H17), C18(H18),
 C21(H21), C22(H22), C23(H23), C24(H24)
;
_smtbx_masks_void_probe_radius 1.2
_smtbx_masks_void_truncation_radius 1.2
_olex2_date_sample_data_collection 2018-12-06
_olex2_submission_special_instructions 'No special instructions were received'
_oxdiff_exptl_absorpt_empirical_details
;
Empirical correction (ABSPACK) includes:
- Absorption correction using spherical harmonics
- Frame scaling
;
_oxdiff_exptl_absorpt_empirical_full_max 1.503
_oxdiff_exptl_absorpt_empirical_full_min 0.683

loop_
_space_group_symop_operation_xyz
'x, y, z'
'-x, y+1/2, -z+1/2'
'-x, -y, -z'
'x, -y-1/2, z-1/2'

loop_
_atom_site_label
_atom_site_type_symbol
_atom_site_fract_x
_atom_site_fract_y
_atom_site_fract_z
_atom_site_U_iso_or_equiv
_atom_site_adp_type
_atom_site_occupancy
_atom_site_site_symmetry_order
_atom_site_calc_flag
_atom_site_refinement_flags_posn
_atom_site_refinement_flags_adp
_atom_site_refinement_flags_occupancy
_atom_site_disorder_assembly
_atom_site_disorder_group
Sm1 Sm 0.18238(2) 0.53855(2) 0.63868(2) 0.01792(8) Uani 1 1 d . . . . .
O1 O 0.2025(3) 0.6956(3) 0.70146(16) 0.0325(8) Uani 1 1 d . . . . .
O2 O 0.0556(3) 0.7934(4) 0.7454(2) 0.0797(17) Uani 1 1 d . . . . .
O3 O 0.1480(3) 0.8835(3) 1.01319(14) 0.0276(8) Uani 1 1 d . . . . .
O4 O 0.3421(3) 0.9118(3) 1.05573(15) 0.0340(9) Uani 1 1 d . . . . .
O8 O 0.0590(3) 0.3978(3) 0.57994(16) 0.0350(8) Uani 1 1 d . . . . .
H8A H 0.0819 0.3371 0.5991 0.052 Uiso 1 1 d GR . . . .
H8B H -0.0081 0.3877 0.5516 0.052 Uiso 1 1 d GR . . . .
O7 O 0.1165(3) 0.4564(3) 0.74861(16) 0.0383(9) Uani 1 1 d . . . . .
H7A H 0.0565 0.4050 0.7381 0.057 Uiso 1 1 d GR . . . .
H7B H 0.0761 0.5041 0.7763 0.057 Uiso 1 1 d GR . . . .
O5 O 0.6085(3) 1.0009(3) 0.79266(16) 0.0300(8) Uani 1 1 d . . . . .
O6 O 0.6868(3) 0.8758(3) 0.86979(17) 0.0338(8) Uani 1 1 d . . . . .
N1 N 0.5294(3) 0.8030(3) 0.57468(19) 0.0281(9) Uani 1 1 d . . . . .
N2 N 0.2255(5) 0.9665(4) 0.3781(2) 0.0555(14) Uani 1 1 d . . . . .
N3 N 0.9509(3) 0.6132(4) 0.6291(2) 0.0303(9) Uani 1 1 d . . . . .
C1 C 0.3065(4) 0.8676(4) 0.9286(2) 0.0199(10) Uani 1 1 d . . . . .
C2 C 0.4284(4) 0.8915(4) 0.9146(2) 0.0225(10) Uani 1 1 d . . . . .
H2 H 0.4853 0.9150 0.9528 0.027 Uiso 1 1 calc R . . . .
C3 C 0.4659(4) 0.8805(4) 0.8436(2) 0.0197(10) Uani 1 1 d . . . . .
C4 C 0.3836(4) 0.8401(3) 0.7858(2) 0.0181(9) Uani 1 1 d . . . . .
C5 C 0.2609(4) 0.8135(4) 0.8010(2) 0.0213(10) Uani 1 1 d . . . . .
C6 C 0.2243(4) 0.8285(4) 0.8714(2) 0.0237(10) Uani 1 1 d . . . . .
H6 H 0.1428 0.8119 0.8806 0.028 Uiso 1 1 calc R . . . .
C7 C 0.1651(4) 0.7651(4) 0.7437(2) 0.0289(11) Uani 1 1 d . . . . .
C8 C 0.2645(4) 0.8878(4) 1.0034(2) 0.0210(10) Uani 1 1 d . . . . .
C9 C 0.5948(4) 0.9211(4) 0.8325(2) 0.0240(11) Uani 1 1 d . . . . .
C10 C 0.4301(4) 0.8245(4) 0.7116(2) 0.0211(10) Uani 1 1 d . . . . .
C11 C 0.5384(4) 0.7683(4) 0.7051(2) 0.0241(11) Uani 1 1 d . . . . .
H11 H 0.5795 0.7354 0.7463 0.029 Uiso 1 1 calc R . . . .
C12 C 0.5870(4) 0.7605(4) 0.6368(2) 0.0266(11) Uani 1 1 d . . . . .
C13 C 0.4193(4) 0.8541(4) 0.5802(2) 0.0251(11) Uani 1 1 d . . . . .
C14 C 0.3697(4) 0.8694(4) 0.6481(2) 0.0258(11) Uani 1 1 d . . . . .
H14 H 0.2969 0.9094 0.6506 0.031 Uiso 1 1 calc R . . . .
C15 C 0.7478(4) 0.6205(4) 0.6755(3) 0.0376(13) Uani 1 1 d . . . . .
H15 H 0.6944 0.5920 0.7080 0.045 Uiso 1 1 calc R . . . .
C16 C 0.8662(5) 0.5759(5) 0.6718(3) 0.0426(14) Uani 1 1 d . . . . .
H16 H 0.8875 0.5159 0.7011 0.051 Uiso 1 1 calc R . . . .
C17 C 0.9130(5) 0.6972(5) 0.5857(3) 0.0460(15) Uani 1 1 d . . . . .
H17 H 0.9687 0.7256 0.5545 0.055 Uiso 1 1 calc R . . . .
C18 C 0.7951(5) 0.7439(5) 0.5848(3) 0.0468(15) Uani 1 1 d . . . . .
H18 H 0.7733 0.8007 0.5527 0.056 Uiso 1 1 calc R . . . .
C19 C 0.7103(4) 0.7063(4) 0.6314(2) 0.0288(11) Uani 1 1 d . . . . .
C20 C 0.3509(4) 0.8945(4) 0.5105(2) 0.0291(11) Uani 1 1 d . . . . .
C21 C 0.4118(5) 0.9046(5) 0.4476(2) 0.0406(13) Uani 1 1 d . . . . .
H21 H 0.4959 0.8869 0.4481 0.049 Uiso 1 1 calc R . . . .
C22 C 0.3459(6) 0.9418(5) 0.3831(3) 0.0490(16) Uani 1 1 d . . . . .
H22 H 0.3889 0.9496 0.3413 0.059 Uiso 1 1 calc R . . . .
C23 C 0.1662(6) 0.9518(6) 0.4380(3) 0.072(2) Uani 1 1 d . . . . .
H23 H 0.0810 0.9662 0.4350 0.086 Uiso 1 1 calc R . . . .
C24 C 0.2241(5) 0.9160(6) 0.5053(3) 0.0569(18) Uani 1 1 d . . . . .
H24 H 0.1783 0.9068 0.5458 0.068 Uiso 1 1 calc R . . . .

loop_
_atom_site_aniso_label
_atom_site_aniso_U_11
_atom_site_aniso_U_22
_atom_site_aniso_U_33
_atom_site_aniso_U_23
_atom_site_aniso_U_13
_atom_site_aniso_U_12
Sm1 0.01323(12) 0.02843(15) 0.01214(12) -0.00305(9) 0.00131(8) -0.00010(10)
O1 0.0290(18) 0.040(2) 0.0292(17) -0.0214(16) 0.0036(14) -0.0041(16)
O2 0.025(2) 0.119(4) 0.090(3) -0.076(3) -0.021(2) 0.026(2)
O3 0.0166(15) 0.050(2) 0.0168(15) -0.0058(15) 0.0026(12) -0.0035(16)
O4 0.0189(16) 0.064(3) 0.0186(16) -0.0119(16) -0.0008(13) -0.0004(17)
O8 0.0245(18) 0.036(2) 0.041(2) -0.0049(17) -0.0127(15) -0.0027(17)
O7 0.039(2) 0.057(3) 0.0200(17) 0.0005(16) 0.0069(15) -0.0131(18)
O5 0.0257(18) 0.045(2) 0.0185(16) 0.0052(15) 0.0002(14) -0.0082(16)
O6 0.0155(16) 0.039(2) 0.046(2) 0.0059(17) -0.0019(15) -0.0059(16)
N1 0.023(2) 0.036(3) 0.025(2) -0.0009(18) 0.0025(17) 0.0017(19)
N2 0.079(4) 0.061(4) 0.024(2) 0.008(2) -0.011(3) 0.013(3)
N3 0.025(2) 0.037(3) 0.030(2) -0.010(2) 0.0073(17) 0.002(2)
C1 0.016(2) 0.029(3) 0.015(2) -0.0022(19) 0.0017(17) -0.004(2)
C2 0.019(2) 0.033(3) 0.015(2) -0.0048(19) -0.0004(17) -0.004(2)
C3 0.015(2) 0.026(3) 0.018(2) -0.0007(19) -0.0014(17) -0.004(2)
C4 0.019(2) 0.020(2) 0.016(2) -0.0016(18) 0.0005(17) 0.005(2)
C5 0.015(2) 0.027(3) 0.021(2) -0.011(2) 0.0003(17) -0.001(2)
C6 0.016(2) 0.029(3) 0.026(2) -0.009(2) 0.0038(18) -0.006(2)
C7 0.021(2) 0.040(3) 0.025(2) -0.014(2) -0.0032(19) 0.001(2)
C8 0.020(2) 0.025(3) 0.019(2) -0.0008(19) 0.0043(18) 0.005(2)
C9 0.020(2) 0.038(3) 0.014(2) -0.008(2) 0.0025(18) -0.002(2)
C10 0.019(2) 0.031(3) 0.015(2) -0.0080(19) 0.0032(17) -0.003(2)
C11 0.019(2) 0.037(3) 0.016(2) -0.006(2) -0.0014(18) 0.002(2)
C12 0.023(2) 0.031(3) 0.026(2) -0.005(2) 0.0012(19) 0.002(2)
C13 0.028(2) 0.029(3) 0.018(2) -0.002(2) 0.0019(19) -0.003(2)
C14 0.019(2) 0.038(3) 0.021(2) -0.005(2) 0.0024(18) 0.005(2)
C15 0.028(3) 0.034(3) 0.053(3) 0.001(3) 0.018(2) 0.000(2)
C16 0.032(3) 0.041(4) 0.055(3) 0.002(3) 0.004(3) 0.003(3)
C17 0.032(3) 0.066(4) 0.042(3) 0.001(3) 0.013(2) 0.008(3)
C18 0.038(3) 0.072(5) 0.033(3) 0.010(3) 0.014(2) 0.023(3)
C19 0.024(2) 0.038(3) 0.025(2) -0.007(2) 0.003(2) 0.001(2)
C20 0.032(3) 0.036(3) 0.019(2) 0.002(2) 0.001(2) 0.002(2)
C21 0.049(3) 0.051(4) 0.023(3) 0.003(2) 0.003(2) -0.004(3)
C22 0.071(4) 0.051(4) 0.025(3) 0.002(3) 0.004(3) -0.011(3)
C23 0.064(4) 0.111(7) 0.038(4) 0.000(4) -0.006(3) 0.034(4)
C24 0.049(4) 0.096(6) 0.025(3) 0.008(3) -0.001(3) 0.023(4)

loop_
_atom_type_symbol
_atom_type_description
_atom_type_scat_dispersion_real
_atom_type_scat_dispersion_imag
_atom_type_scat_source
C C 0.0033 0.0016 'International Tables Vol C Tables 4.2.6.8 and 6.1.1.4'
H H 0.0000 0.0000 'International Tables Vol C Tables 4.2.6.8 and 6.1.1.4'
N N 0.0061 0.0033 'International Tables Vol C Tables 4.2.6.8 and 6.1.1.4'
O O 0.0106 0.0060 'International Tables Vol C Tables 4.2.6.8 and 6.1.1.4'
Sm Sm -0.1638 3.4418 'International Tables Vol C Tables 4.2.6.8 and 6.1.1.4'

loop_
_geom_angle_atom_site_label_1
_geom_angle_atom_site_label_2
_geom_angle_atom_site_label_3
_geom_angle
_geom_angle_site_symmetry_1
_geom_angle_site_symmetry_3
_geom_angle_publ_flag
O1 Sm1 O3 97.64(11) . 4_575 ?
O1 Sm1 O4 93.22(12) . 4_575 ?
O1 Sm1 O8 151.79(11) . . ?
O1 Sm1 O7 87.89(12) . . ?
O1 Sm1 O5 82.32(11) . 2_646 ?
O1 Sm1 O6 134.81(10) . 2_646 ?
O1 Sm1 N3 77.27(11) . 1_455 ?
O1 Sm1 C8 98.10(12) . 4_575 ?
O1 Sm1 C9 108.00(13) . 2_646 ?
O3 Sm1 O5 125.70(10) 4_575 2_646 ?
O3 Sm1 N3 75.03(11) 4_575 1_455 ?
O3 Sm1 C8 26.80(10) 4_575 4_575 ?
O3 Sm1 C9 115.30(11) 4_575 2_646 ?
O4 Sm1 O3 52.57(9) 4_575 4_575 ?
O4 Sm1 O5 73.16(10) 4_575 2_646 ?
O4 Sm1 O6 74.48(11) 4_575 2_646 ?
O4 Sm1 N3 125.16(12) 4_575 1_455 ?
O4 Sm1 C8 25.93(10) 4_575 4_575 ?
O4 Sm1 C9 67.29(11) 4_575 2_646 ?
O8 Sm1 O3 80.71(11) . 4_575 ?
O8 Sm1 O4 107.27(11) . 4_575 ?
O8 Sm1 O7 82.66(11) . . ?
O8 Sm1 O5 121.64(11) . 2_646 ?
O8 Sm1 O6 70.96(10) . 2_646 ?
O8 Sm1 N3 75.10(12) . 1_455 ?
O8 Sm1 C8 92.77(11) . 4_575 ?
O8 Sm1 C9 97.89(13) . 2_646 ?
O7 Sm1 O3 154.25(10) . 4_575 ?
O7 Sm1 O4 152.61(11) . 4_575 ?
O7 Sm1 O5 79.90(11) . 2_646 ?
O7 Sm1 O6 85.40(12) . 2_646 ?
O7 Sm1 N3 81.78(12) . 1_455 ?
O7 Sm1 C8 173.75(13) . 4_575 ?
O7 Sm1 C9 86.34(12) . 2_646 ?
O5 Sm1 N3 152.95(10) 2_646 1_455 ?
O5 Sm1 C8 99.05(11) 2_646 4_575 ?
O5 Sm1 C9 26.22(11) 2_646 2_646 ?
O6 Sm1 O3 107.35(10) 2_646 4_575 ?
O6 Sm1 O5 52.51(10) 2_646 2_646 ?
O6 Sm1 N3 144.94(12) 2_646 1_455 ?
O6 Sm1 C8 89.09(12) 2_646 4_575 ?
O6 Sm1 C9 27.03(11) 2_646 2_646 ?
N3 Sm1 C8 101.22(12) 1_455 4_575 ?
N3 Sm1 C9 166.86(13) 1_455 2_646 ?
C9 Sm1 C8 90.09(12) 2_646 4_575 ?
C7 O1 Sm1 152.5(3) . . ?
C8 O3 Sm1 92.6(2) . 4_576 ?
C8 O4 Sm1 94.1(2) . 4_576 ?
Sm1 O8 H8A 109.2 . . ?
Sm1 O8 H8B 141.3 . . ?
H8A O8 H8B 108.3 . . ?
Sm1 O7 H7A 112.0 . . ?
Sm1 O7 H7B 112.2 . . ?
H7A O7 H7B 101.7 . . ?
C9 O5 Sm1 90.2(2) . 2_656 ?
C9 O6 Sm1 91.5(3) . 2_656 ?
C12 N1 C13 117.3(4) . . ?
C23 N2 C22 116.8(5) . . ?
C16 N3 Sm1 121.9(3) . 1_655 ?
C16 N3 C17 115.1(4) . . ?
C17 N3 Sm1 122.8(3) . 1_655 ?
C2 C1 C6 118.9(4) . . ?
C2 C1 C8 119.9(4) . . ?
C6 C1 C8 121.1(4) . . ?
C1 C2 H2 119.9 . . ?
C1 C2 C3 120.3(4) . . ?
C3 C2 H2 119.9 . . ?
C2 C3 C4 120.9(4) . . ?
C2 C3 C9 115.9(3) . . ?
C4 C3 C9 123.0(4) . . ?
C3 C4 C5 118.3(4) . . ?
C3 C4 C10 118.9(4) . . ?
C5 C4 C10 122.8(3) . . ?
C4 C5 C7 123.0(4) . . ?
C6 C5 C4 119.9(4) . . ?
C6 C5 C7 117.1(4) . . ?
C1 C6 H6 119.2 . . ?
C5 C6 C1 121.7(4) . . ?
C5 C6 H6 119.2 . . ?
O1 C7 C5 117.4(4) . . ?
O2 C7 O1 125.1(4) . . ?
O2 C7 C5 117.4(4) . . ?
O3 C8 Sm1 60.6(2) . 4_576 ?
O3 C8 C1 119.9(4) . . ?
O4 C8 Sm1 59.9(2) . 4_576 ?
O4 C8 O3 120.0(4) . . ?
O4 C8 C1 120.1(4) . . ?
C1 C8 Sm1 170.8(3) . 4_576 ?
O5 C9 Sm1 63.6(2) . 2_656 ?
O5 C9 O6 122.2(4) . . ?
O5 C9 C3 120.1(4) . . ?
O6 C9 Sm1 61.4(2) . 2_656 ?
O6 C9 C3 117.4(4) . . ?
C3 C9 Sm1 158.1(3) . 2_656 ?
C11 C10 C4 119.9(4) . . ?
C11 C10 C14 117.9(4) . . ?
C14 C10 C4 122.2(4) . . ?
C10 C11 H11 120.0 . . ?
C10 C11 C12 120.1(4) . . ?
C12 C11 H11 120.0 . . ?
N1 C12 C11 122.8(4) . . ?
N1 C12 C19 117.5(4) . . ?
C11 C12 C19 119.6(4) . . ?
N1 C13 C14 122.2(4) . . ?
N1 C13 C20 117.4(4) . . ?
C14 C13 C20 120.5(4) . . ?
C10 C14 C13 119.6(4) . . ?
C10 C14 H14 120.2 . . ?
C13 C14 H14 120.2 . . ?
C16 C15 H15 120.0 . . ?
C19 C15 H15 120.0 . . ?
C19 C15 C16 120.0(5) . . ?
N3 C16 C15 124.4(5) . . ?
N3 C16 H16 117.8 . . ?
C15 C16 H16 117.8 . . ?
N3 C17 H17 118.2 . . ?
N3 C17 C18 123.7(5) . . ?
C18 C17 H17 118.2 . . ?
C17 C18 H18 119.9 . . ?
C19 C18 C17 120.2(5) . . ?
C19 C18 H18 119.9 . . ?
C15 C19 C12 121.7(4) . . ?
C15 C19 C18 116.5(4) . . ?
C18 C19 C12 121.8(5) . . ?
C21 C20 C13 120.2(4) . . ?
C21 C20 C24 117.7(4) . . ?
C24 C20 C13 121.9(4) . . ?
C20 C21 H21 120.4 . . ?
C20 C21 C22 119.2(5) . . ?
C22 C21 H21 120.4 . . ?
N2 C22 C21 123.6(5) . . ?
N2 C22 H22 118.2 . . ?
C21 C22 H22 118.2 . . ?
N2 C23 H23 118.0 . . ?
N2 C23 C24 123.9(6) . . ?
C24 C23 H23 118.0 . . ?
C20 C24 C23 118.6(5) . . ?
C20 C24 H24 120.7 . . ?
C23 C24 H24 120.7 . . ?

loop_
_geom_bond_atom_site_label_1
_geom_bond_atom_site_label_2
_geom_bond_distance
_geom_bond_site_symmetry_2
_geom_bond_publ_flag
Sm1 O1 2.255(3) . ?
Sm1 O3 2.479(3) 4_575 ?
Sm1 O4 2.465(3) 4_575 ?
Sm1 O8 2.384(3) . ?
Sm1 O7 2.409(3) . ?
Sm1 O5 2.517(3) 2_646 ?
Sm1 O6 2.469(3) 2_646 ?
Sm1 N3 2.646(4) 1_455 ?
Sm1 C8 2.841(4) 4_575 ?
Sm1 C9 2.810(4) 2_646 ?
O1 C7 1.245(5) . ?
O2 C7 1.232(5) . ?
O3 Sm1 2.479(3) 4_576 ?
O3 C8 1.282(5) . ?
O4 Sm1 2.465(3) 4_576 ?
O4 C8 1.246(5) . ?
O8 H8A 0.8545 . ?
O8 H8B 0.8577 . ?
O7 H7A 0.9145 . ?
O7 H7B 0.9115 . ?
O5 Sm1 2.517(3) 2_656 ?
O5 C9 1.242(5) . ?
O6 Sm1 2.469(3) 2_656 ?
O6 C9 1.278(5) . ?
N1 C12 1.348(5) . ?
N1 C13 1.354(6) . ?
N2 C22 1.326(8) . ?
N2 C23 1.325(8) . ?
N3 Sm1 2.646(4) 1_655 ?
N3 C16 1.333(6) . ?
N3 C17 1.347(6) . ?
C1 C2 1.389(5) . ?
C1 C6 1.392(5) . ?
C1 C8 1.496(5) . ?
C2 H2 0.9300 . ?
C2 C3 1.397(5) . ?
C3 C4 1.406(5) . ?
C3 C9 1.505(6) . ?
C4 C5 1.411(6) . ?
C4 C10 1.496(5) . ?
C5 C6 1.388(5) . ?
C5 C7 1.521(5) . ?
C6 H6 0.9300 . ?
C8 Sm1 2.841(4) 4_576 ?
C9 Sm1 2.810(4) 2_656 ?
C10 C11 1.371(6) . ?
C10 C14 1.391(5) . ?
C11 H11 0.9300 . ?
C11 C12 1.395(6) . ?
C12 C19 1.497(6) . ?
C13 C14 1.403(5) . ?
C13 C20 1.495(6) . ?
C14 H14 0.9300 . ?
C15 H15 0.9300 . ?
C15 C16 1.395(7) . ?
C15 C19 1.370(7) . ?
C16 H16 0.9300 . ?
C17 H17 0.9300 . ?
C17 C18 1.392(7) . ?
C18 H18 0.9300 . ?
C18 C19 1.382(7) . ?
C20 C21 1.375(6) . ?
C20 C24 1.385(7) . ?
C21 H21 0.9300 . ?
C21 C22 1.396(7) . ?
C22 H22 0.9300 . ?
C23 H23 0.9300 . ?
C23 C24 1.398(7) . ?
C24 H24 0.9300 . ?

loop_
_geom_hbond_atom_site_label_D
_geom_hbond_atom_site_label_H
_geom_hbond_atom_site_label_A
_geom_hbond_distance_DH
_geom_hbond_distance_HA
_geom_hbond_distance_DA
_geom_hbond_angle_DHA
_geom_hbond_site_symmetry_A
O8 H8B O3 0.86 1.83 2.681(4) 172.7 2_546
O7 H7A O2 0.91 1.87 2.746(5) 158.7 2_546

loop_
_smtbx_masks_void_nr
_smtbx_masks_void_average_x
_smtbx_masks_void_average_y
_smtbx_masks_void_average_z
_smtbx_masks_void_volume
_smtbx_masks_void_count_electrons
_smtbx_masks_void_content
1 -0.180 -0.116 0.373 68.4 13.4 ?
2 0.180 0.116 0.627 68.4 13.8 ?
3 0.180 0.384 0.127 68.4 13.1 ?
4 -0.180 0.616 0.873 68.4 14.1 ?
